data_4123064
loop_
_publ_author_name
'Blackburn, Anthea K.'
'Sue, Andrew C.-H.'
'Shveyd, Alexander K.'
'Cao, Dennis'
'Tayi, Alok'
'Narayanan, Ashwin'
'Rolczynski, Brian S.'
'Szarko, Jodi M.'
'Bozdemir, Ozgur A.'
'Wakabayashi, Rie'
'Lehrman, Jessica A.'
'Kahr, Bart'
'Chen, Lin X.'
'Nassar, Majed S.'
'Stupp, Samuel I.'
'Stoddart, J. Fraser'

_publ_section_title
;
 Lock-Arm Supramolecular Ordering: A Molecular Construction Set for
 Cocrystallizing Organic Charge Transfer Complexes.
;
_journal_name_full 'Journal of the American Chemical Society'
_journal_page_first 141124065827003
_journal_paper_doi 10.1021/ja509442t
_journal_year 2014
_chemical_formula_moiety 'C16 H11 N, 2(C11 H11 N O4)'
_chemical_formula_sum 'C38 H33 N3 O8'
_chemical_formula_weight 659.67
_chemical_name_systematic
;
 ?
;
_space_group_crystal_system triclinic
_space_group_IT_number 2
_space_group_name_Hall '-P 1'
_space_group_name_H-M_alt 'P -1'
_symmetry_space_group_name_Hall '-P 1'
_symmetry_space_group_name_H-M 'P -1'
_atom_sites_solution_hydrogens mixed
_audit_creation_date 2014-09-02
_audit_creation_method
;
Olex2 1.2
(compiled 2014.08.28 svn.r2986 for OlexSys, GUI svn.r4866)
;
_cell_angle_alpha 94.620(5)
_cell_angle_beta 112.518(5)
_cell_angle_gamma 109.840(5)
_cell_formula_units_Z 2
_cell_length_a 10.9811(8)
_cell_length_b 12.4287(8)
_cell_length_c 12.9441(9)
_cell_measurement_reflns_used 1870
_cell_measurement_temperature 85(2)
_cell_measurement_theta_max 63.86
_cell_measurement_theta_min 3.90
_cell_volume 1489.3(2)
_computing_cell_refinement 'SAINT V7.23A (Bruker, 2005)'
_computing_data_collection 'APEX2 V2.1-4 (Bruker, 2007)'
_computing_data_reduction 'Bruker SAINT'
_computing_molecular_graphics 'Olex2 (Dolomanov et al., 2009)'
_computing_publication_material 'Olex2 (Dolomanov et al., 2009)'
_computing_structure_refinement 'ShelXL (Sheldrick, 2008)'
_diffrn_ambient_temperature 85.28
_diffrn_detector_area_resol_mean 8
_diffrn_measured_fraction_theta_full 0.906
_diffrn_measured_fraction_theta_max 0.964
_diffrn_measurement_device_type 'Bruker SMART APEX CCD area detector'
_diffrn_measurement_method '\w and \f scans'
_diffrn_radiation_monochromator 'Quazar optics'
_diffrn_radiation_type CuK\a
_diffrn_radiation_wavelength 1.54178
_diffrn_reflns_av_R_equivalents 0.0421
_diffrn_reflns_av_unetI/netI 0.0442
_diffrn_reflns_Laue_measured_fraction_full 0.906
_diffrn_reflns_Laue_measured_fraction_max 0.964
_diffrn_reflns_limit_h_max 11
_diffrn_reflns_limit_h_min -12
_diffrn_reflns_limit_k_max 14
_diffrn_reflns_limit_k_min -12
_diffrn_reflns_limit_l_max 12
_diffrn_reflns_limit_l_min -15
_diffrn_reflns_number 13584
_diffrn_reflns_point_group_measured_fraction_full 0.906
_diffrn_reflns_point_group_measured_fraction_max 0.964
_diffrn_reflns_theta_full 67.679
_diffrn_reflns_theta_max 64.856
_diffrn_reflns_theta_min 3.810
_diffrn_source microsource
_exptl_absorpt_coefficient_mu 0.858
_exptl_absorpt_correction_T_max 0.7526
_exptl_absorpt_correction_T_min 0.6558
_exptl_absorpt_correction_type multi-scan
_exptl_absorpt_process_details
;
SADABS-2008/1 (Bruker,2008) was used for absorption correction.
wR2(int) was 0.0872 before and 0.0488 after correction.
The Ratio of minimum to maximum transmission is 0.8714.
The \l/2 correction factor is 0.0000.
;
_exptl_crystal_colour green
_exptl_crystal_colour_primary green
_exptl_crystal_density_diffrn 1.471
_exptl_crystal_description plate
_exptl_crystal_F_000 692
_exptl_crystal_size_max 0.664
_exptl_crystal_size_mid 0.144
_exptl_crystal_size_min 0.074
_refine_diff_density_max 0.711
_refine_diff_density_min -0.343
_refine_diff_density_rms 0.065
_refine_ls_extinction_method none
_refine_ls_goodness_of_fit_ref 1.063
_refine_ls_hydrogen_treatment mixed
_refine_ls_matrix_type full
_refine_ls_number_parameters 466
_refine_ls_number_reflns 4883
_refine_ls_number_restraints 0
_refine_ls_restrained_S_all 1.063
_refine_ls_R_factor_all 0.0838
_refine_ls_R_factor_gt 0.0587
_refine_ls_shift/su_max 0.007
_refine_ls_shift/su_mean 0.001
_refine_ls_structure_factor_coef Fsqd
_refine_ls_weighting_details 'w=1/[\s^2^(Fo^2^)+(0.1061P)^2^+0.1028P] where P=(Fo^2^+2Fc^2^)/3'
_refine_ls_weighting_scheme calc
_refine_ls_wR_factor_gt 0.1605
_refine_ls_wR_factor_ref 0.1798
_reflns_Friedel_coverage 0.000
_reflns_number_gt 3438
_reflns_number_total 4883
_reflns_threshold_expression 'I > 2\s(I)'
_cod_data_source_file ja509442t_si_007.cif
_cod_data_source_block n0575_cs
_cod_original_cell_volume 1489.33(19)
_cod_database_code 4123064
_shelxl_version_number 2013-4
_shelx_space_group_comment
;
The symmetry employed for this shelxl refinement is uniquely defined
by the following loop, which should always be used as a source of
symmetry information in preference to the above space-group names.
They are only intended as comments.
;
_shelx_estimated_absorpt_t_max 0.939
_shelx_estimated_absorpt_t_min 0.600
_olex2_refinement_description
;
1. Fixed Uiso
 At 1.2 times of:
  All C(H) groups, {H1BA,H1BB} of N1B, All C(H,H) groups
 At 1.5 times of:
  All O(H) groups, {H1AA,H1AB} of N1A
2. Shared sites
{C2A, C2B}
{C14A, C14B}
3. Uiso/Uaniso restraints and constraints
Uanis(C2A) = Uanis(C2B)
Uanis(C14A) = Uanis(C14B)
4. Others
 Sof(C2B)=Sof(H2B)=Sof(C14A)=Sof(N1B)=Sof(H1BA)=Sof(H1BB)=1-FVAR(1)
 Sof(C2A)=Sof(N1A)=Sof(H1AA)=Sof(H1AB)=Sof(C14B)=Sof(H14B)=FVAR(1)
5.a Secondary CH2 refined with riding coordinates:
 C17(H17A,H17B), C18(H18A,H18B), C19(H19A,H19B), C20(H20A,H20B), C28(H28A,
 H28B), C29(H29A,H29B), C30(H30A,H30B), C31(H31A,H31B)
5.b Aromatic/amide H refined with riding coordinates:
 C2B(H2B), C3(H3), C6(H6), C8(H8), C9(H9), C11(H11), C14B(H14B), C15(H15),
 C23(H23), C27(H27), C36(H36), C38(H38)
5.c Tetrahedral OH refined with riding coordinates:
 O1(H1A), O5(H5)
5.d X=CH2 refined with riding coordinates:
 N1B(H1BA,H1BB)
;
_olex2_submission_special_instructions 'No special instructions were received'

loop_
_space_group_symop_operation_xyz
'x, y, z'
'-x, -y, -z'

loop_
_atom_site_label
_atom_site_type_symbol
_atom_site_fract_x
_atom_site_fract_y
_atom_site_fract_z
_atom_site_U_iso_or_equiv
_atom_site_adp_type
_atom_site_occupancy
_atom_site_site_symmetry_order
_atom_site_calc_flag
_atom_site_refinement_flags_posn
_atom_site_refinement_flags_occupancy
_atom_site_disorder_assembly
_atom_site_disorder_group
C1 C 0.9967(3) 0.0194(2) 0.1368(2) 0.0257(6) Uani 1 1 d . . . .
C2A C 1.0089(3) 0.1217(2) 0.2027(2) 0.0229(6) Uani 0.856(5) 1 d . P A 1
N1A N 1.1172(3) 0.2286(2) 0.2183(2) 0.0277(7) Uani 0.856(5) 1 d . P A 1
H1AA H 1.165(4) 0.285(3) 0.285(3) 0.042 Uiso 0.856(5) 1 d R P A 1
H1AB H 1.185(4) 0.216(3) 0.204(3) 0.042 Uiso 0.856(5) 1 d R P A 1
C2B C 1.0089(3) 0.1217(2) 0.2027(2) 0.0229(6) Uani 0.144(5) 1 d . P A 2
H2B H 1.0847 0.1956 0.2175 0.028 Uiso 0.144(5) 1 calc R P A 2
C3 C 0.8900(3) -0.0884(2) 0.1172(2) 0.0257(6) Uani 1 1 d . . . .
H3 H 0.8834 -0.1557 0.0714 0.031 Uiso 1 1 calc R . . .
C4 C 0.9073(3) 0.1131(2) 0.2463(2) 0.0206(6) Uani 1 1 d . . . .
C5 C 0.7912(3) -0.1013(2) 0.1627(2) 0.0237(6) Uani 1 1 d . . . .
C6 C 0.9099(3) 0.2145(2) 0.3104(2) 0.0224(6) Uani 1 1 d . . . .
H6 H 0.9823 0.2899 0.3238 0.027 Uiso 1 1 calc R . . .
C7 C 0.7989(3) 0.0014(2) 0.2273(2) 0.0197(6) Uani 1 1 d . . . .
C8 C 0.6813(3) -0.2133(2) 0.1464(2) 0.0269(6) Uani 1 1 d . . . .
H8 H 0.6761 -0.2821 0.1041 0.032 Uiso 1 1 calc R . . .
C9 C 0.8124(3) 0.2055(2) 0.3521(2) 0.0233(6) Uani 1 1 d . . . .
H9 H 0.8168 0.2747 0.3933 0.028 Uiso 1 1 calc R . . .
C10 C 0.6966(3) -0.0094(2) 0.2727(2) 0.0206(6) Uani 1 1 d . . . .
C11 C 0.5852(3) -0.2231(2) 0.1898(2) 0.0283(6) Uani 1 1 d . . . .
H11 H 0.5139 -0.2988 0.1775 0.034 Uiso 1 1 calc R . . .
C12 C 0.7017(3) 0.0930(2) 0.3354(2) 0.0235(6) Uani 1 1 d . . . .
C13 C 0.5883(3) -0.1221(2) 0.2540(2) 0.0243(6) Uani 1 1 d . . . .
C14A C 0.6001(3) 0.0806(2) 0.3783(2) 0.0268(6) Uani 0.144(5) 1 d . P A 1
N1B N 0.5976(17) 0.1788(11) 0.4335(11) 0.022(4) Uani 0.144(5) 1 d . P A 1
H1BA H 0.5296 0.1712 0.4559 0.026 Uiso 0.144(5) 1 calc R P A 1
H1BB H 0.6641 0.2491 0.4463 0.026 Uiso 0.144(5) 1 calc R P A 1
C14B C 0.6001(3) 0.0806(2) 0.3783(2) 0.0268(6) Uani 0.856(5) 1 d . P A 2
H14B H 0.6036 0.1482 0.4212 0.032 Uiso 0.856(5) 1 calc R P A 2
C15 C 0.4891(3) -0.1290(2) 0.2983(2) 0.0299(6) Uani 1 1 d . . . .
H15 H 0.4165 -0.2037 0.2866 0.036 Uiso 1 1 calc R . . .
C16 C 0.4943(3) -0.0291(3) 0.3592(2) 0.0307(7) Uani 1 1 d . . . .
C17 C 0.0943(3) 0.3993(2) 0.0031(3) 0.0348(7) Uani 1 1 d . . . .
H17A H 0.0545 0.4470 -0.0466 0.042 Uiso 1 1 calc R . . .
H17B H 0.0622 0.3209 -0.0468 0.042 Uiso 1 1 calc R . . .
C18 C 0.2539(3) 0.4569(3) 0.0549(3) 0.0366(7) Uani 1 1 d . . . .
H18A H 0.2855 0.4762 -0.0059 0.044 Uiso 1 1 calc R . . .
H18B H 0.2885 0.5313 0.1119 0.044 Uiso 1 1 calc R . . .
C19 C 0.4681(3) 0.4362(2) 0.1669(2) 0.0319(7) Uani 1 1 d . . . .
H19A H 0.4987 0.5115 0.2211 0.038 Uiso 1 1 calc R . . .
H19B H 0.5056 0.4541 0.1091 0.038 Uiso 1 1 calc R . . .
C20 C 0.5292(3) 0.3566(2) 0.2322(2) 0.0277(6) Uani 1 1 d . . . .
H20A H 0.6326 0.4031 0.2837 0.033 Uiso 1 1 calc R . . .
H20B H 0.4801 0.3302 0.2814 0.033 Uiso 1 1 calc R . . .
C21 C 0.4073(3) 0.1428(2) 0.1448(2) 0.0238(6) Uani 1 1 d . . . .
C22 C 0.6135(3) 0.2685(2) 0.1119(2) 0.0236(6) Uani 1 1 d . . . .
C23 C 0.2986(3) -0.0723(2) 0.0596(2) 0.0232(6) Uani 1 1 d . . . .
H23 H 0.2313 -0.0803 0.0907 0.028 Uiso 1 1 calc R . . .
C24 C 0.4013(3) 0.0379(2) 0.0765(2) 0.0213(6) Uani 1 1 d . . . .
C25 C 0.5016(3) 0.0500(2) 0.0312(2) 0.0211(6) Uani 1 1 d . . . .
C26 C 0.6089(3) 0.1624(2) 0.0476(2) 0.0214(6) Uani 1 1 d . . . .
C27 C 0.7068(3) 0.1722(2) 0.0032(2) 0.0238(6) Uani 1 1 d . . . .
H27 H 0.7785 0.2475 0.0153 0.029 Uiso 1 1 calc R . . .
N2 N 0.5145(2) 0.25157(17) 0.15821(17) 0.0229(5) Uani 1 1 d . . . .
O1 O 0.0372(2) 0.38454(18) 0.08300(18) 0.0425(6) Uani 1 1 d . . . .
H1A H 0.0604 0.3360 0.1191 0.064 Uiso 1 1 calc R . . .
O2 O 0.3138(2) 0.37991(15) 0.11019(16) 0.0334(5) Uani 1 1 d . . . .
O3 O 0.3256(2) 0.13666(15) 0.18843(16) 0.0287(5) Uani 1 1 d . . . .
O4 O 0.6990(2) 0.36741(14) 0.12595(15) 0.0281(5) Uani 1 1 d . . . .
C28 C 0.3374(3) 0.5514(2) 0.4196(2) 0.0328(7) Uani 1 1 d . . . .
H28A H 0.3993 0.5660 0.3788 0.039 Uiso 1 1 calc R . . .
H28B H 0.3947 0.6049 0.4977 0.039 Uiso 1 1 calc R . . .
C29 C 0.2108(3) 0.5789(3) 0.3562(2) 0.0332(7) Uani 1 1 d . . . .
H29A H 0.2432 0.6570 0.3391 0.040 Uiso 1 1 calc R . . .
H29B H 0.1459 0.5191 0.2823 0.040 Uiso 1 1 calc R . . .
C30 C -0.0166(3) 0.5378(2) 0.3594(2) 0.0270(6) Uani 1 1 d . . . .
H30A H -0.0624 0.5281 0.4127 0.032 Uiso 1 1 calc R . . .
H30B H -0.0522 0.4591 0.3088 0.032 Uiso 1 1 calc R . . .
C31 C -0.0645(3) 0.6173(2) 0.2856(2) 0.0243(6) Uani 1 1 d . . . .
H31A H -0.0114 0.6336 0.2377 0.029 Uiso 1 1 calc R . . .
H31B H -0.1682 0.5750 0.2328 0.029 Uiso 1 1 calc R . . .
C32 C -0.1362(3) 0.7274(2) 0.3991(2) 0.0208(6) Uani 1 1 d . . . .
C33 C 0.0709(3) 0.8329(2) 0.3585(2) 0.0209(6) Uani 1 1 d . . . .
C34 C -0.1187(3) 0.8405(2) 0.4613(2) 0.0197(5) Uani 1 1 d . . . .
C35 C 0.0863(3) 0.9460(2) 0.4207(2) 0.0199(6) Uani 1 1 d . . . .
C36 C 0.1920(3) 1.0499(2) 0.4291(2) 0.0215(6) Uani 1 1 d . . . .
H36 H 0.2534 1.0489 0.3939 0.026 Uiso 1 1 calc R . . .
C37 C -0.0081(3) 0.9461(2) 0.4702(2) 0.0187(5) Uani 1 1 d . . . .
C38 C -0.2098(3) 0.8428(2) 0.5105(2) 0.0213(6) Uani 1 1 d . . . .
H38 H -0.2846 0.7715 0.5035 0.026 Uiso 1 1 calc R . . .
N3 N -0.0415(2) 0.73042(17) 0.35170(17) 0.0213(5) Uani 1 1 d . . . .
O5 O 0.2963(2) 0.43242(16) 0.42949(17) 0.0370(5) Uani 1 1 d . . . .
H5 H 0.3273 0.4313 0.4995 0.056 Uiso 1 1 calc R . . .
O6 O 0.1353(2) 0.57893(15) 0.42556(15) 0.0273(4) Uani 1 1 d . . . .
O7 O 0.1489(2) 0.82700(14) 0.31476(15) 0.0266(4) Uani 1 1 d . . . .
O8 O -0.22873(19) 0.63246(14) 0.38924(15) 0.0259(4) Uani 1 1 d . . . .
H1 H 1.065(3) 0.027(2) 0.108(2) 0.030(8) Uiso 1 1 d . . . .
H16 H 0.424(3) -0.034(3) 0.386(3) 0.035(8) Uiso 1 1 d . . . .

loop_
_atom_site_aniso_label
_atom_site_aniso_U_11
_atom_site_aniso_U_22
_atom_site_aniso_U_33
_atom_site_aniso_U_23
_atom_site_aniso_U_13
_atom_site_aniso_U_12
C1 0.0277(15) 0.0326(15) 0.0198(13) 0.0054(11) 0.0094(12) 0.0168(12)
C2A 0.0239(14) 0.0235(13) 0.0205(12) 0.0060(10) 0.0071(11) 0.0114(11)
N1A 0.0289(16) 0.0253(15) 0.0294(15) 0.0046(11) 0.0145(13) 0.0098(12)
C2B 0.0239(14) 0.0235(13) 0.0205(12) 0.0060(10) 0.0071(11) 0.0114(11)
C3 0.0311(15) 0.0249(13) 0.0218(13) 0.0009(10) 0.0074(12) 0.0176(12)
C4 0.0232(14) 0.0212(13) 0.0169(12) 0.0053(10) 0.0058(11) 0.0116(11)
C5 0.0253(14) 0.0229(13) 0.0194(13) 0.0045(10) 0.0026(11) 0.0141(12)
C6 0.0225(14) 0.0209(13) 0.0208(12) 0.0054(10) 0.0055(11) 0.0099(11)
C7 0.0221(14) 0.0185(13) 0.0174(12) 0.0053(10) 0.0051(11) 0.0108(11)
C8 0.0291(15) 0.0172(13) 0.0234(13) 0.0010(10) -0.0001(12) 0.0109(11)
C9 0.0280(15) 0.0210(13) 0.0203(13) 0.0034(10) 0.0063(12) 0.0142(11)
C10 0.0198(13) 0.0229(13) 0.0168(12) 0.0061(10) 0.0034(11) 0.0107(11)
C11 0.0233(14) 0.0216(13) 0.0273(14) 0.0074(11) 0.0025(12) 0.0040(11)
C12 0.0256(14) 0.0284(14) 0.0174(12) 0.0064(10) 0.0053(11) 0.0164(12)
C13 0.0201(14) 0.0248(14) 0.0230(13) 0.0093(11) 0.0034(11) 0.0094(11)
C14A 0.0285(15) 0.0359(15) 0.0197(13) 0.0086(11) 0.0090(12) 0.0187(13)
N1B 0.036(9) 0.008(7) 0.023(8) -0.002(5) 0.014(7) 0.010(6)
C14B 0.0285(15) 0.0359(15) 0.0197(13) 0.0086(11) 0.0090(12) 0.0187(13)
C15 0.0226(14) 0.0299(14) 0.0293(14) 0.0136(11) 0.0074(12) 0.0048(12)
C16 0.0265(15) 0.0430(17) 0.0280(14) 0.0138(12) 0.0126(13) 0.0181(13)
C17 0.0451(18) 0.0281(14) 0.0427(17) 0.0115(12) 0.0241(15) 0.0214(14)
C18 0.0429(18) 0.0309(15) 0.0415(17) 0.0138(13) 0.0207(15) 0.0175(14)
C19 0.0346(16) 0.0185(13) 0.0371(16) -0.0003(11) 0.0093(13) 0.0134(12)
C20 0.0307(15) 0.0177(13) 0.0245(13) -0.0053(10) 0.0049(12) 0.0088(11)
C21 0.0219(14) 0.0213(13) 0.0232(13) 0.0018(10) 0.0040(12) 0.0107(11)
C22 0.0240(14) 0.0170(13) 0.0205(12) 0.0006(10) 0.0008(11) 0.0087(11)
C23 0.0220(14) 0.0204(13) 0.0239(13) 0.0053(10) 0.0049(11) 0.0107(11)
C24 0.0202(13) 0.0168(12) 0.0207(13) 0.0027(10) 0.0018(11) 0.0090(11)
C25 0.0197(13) 0.0164(12) 0.0185(12) 0.0020(9) -0.0002(11) 0.0077(11)
C26 0.0209(14) 0.0152(12) 0.0200(12) 0.0021(10) 0.0010(11) 0.0075(11)
C27 0.0233(14) 0.0161(12) 0.0235(13) 0.0031(10) 0.0036(11) 0.0062(11)
N2 0.0252(12) 0.0133(10) 0.0247(11) 0.0003(8) 0.0056(10) 0.0086(9)
O1 0.0444(13) 0.0417(12) 0.0510(13) 0.0169(10) 0.0254(11) 0.0218(10)
O2 0.0330(11) 0.0199(9) 0.0371(11) 0.0051(8) 0.0056(9) 0.0105(8)
O3 0.0253(10) 0.0233(9) 0.0348(10) 0.0005(8) 0.0112(9) 0.0105(8)
O4 0.0290(10) 0.0144(9) 0.0299(10) -0.0004(7) 0.0073(8) 0.0038(8)
C28 0.0366(17) 0.0278(14) 0.0384(16) 0.0078(12) 0.0217(14) 0.0121(13)
C29 0.0429(18) 0.0313(15) 0.0366(15) 0.0116(12) 0.0246(14) 0.0186(13)
C30 0.0335(16) 0.0164(12) 0.0305(14) 0.0032(10) 0.0123(13) 0.0120(11)
C31 0.0304(15) 0.0145(12) 0.0237(13) -0.0018(10) 0.0082(12) 0.0098(11)
C32 0.0248(14) 0.0147(12) 0.0206(12) 0.0044(10) 0.0065(11) 0.0092(11)
C33 0.0216(13) 0.0176(13) 0.0196(12) 0.0055(10) 0.0043(11) 0.0085(11)
C34 0.0198(13) 0.0140(12) 0.0182(12) 0.0018(9) 0.0022(11) 0.0062(10)
C35 0.0211(13) 0.0157(12) 0.0191(12) 0.0025(10) 0.0047(11) 0.0081(10)
C36 0.0219(13) 0.0212(13) 0.0211(13) 0.0054(10) 0.0075(11) 0.0104(11)
C37 0.0200(13) 0.0153(12) 0.0151(11) 0.0039(9) 0.0004(10) 0.0089(10)
C38 0.0231(14) 0.0144(12) 0.0217(12) 0.0041(9) 0.0056(11) 0.0069(10)
N3 0.0261(12) 0.0130(10) 0.0206(10) 0.0012(8) 0.0061(9) 0.0086(9)
O5 0.0477(13) 0.0295(10) 0.0398(11) 0.0094(9) 0.0214(10) 0.0195(10)
O6 0.0326(11) 0.0271(10) 0.0262(10) 0.0052(7) 0.0139(9) 0.0155(8)
O7 0.0314(11) 0.0200(9) 0.0315(10) 0.0032(7) 0.0161(9) 0.0118(8)
O8 0.0281(10) 0.0146(9) 0.0278(9) 0.0013(7) 0.0088(8) 0.0055(8)

loop_
_atom_type_symbol
_atom_type_description
_atom_type_scat_dispersion_real
_atom_type_scat_dispersion_imag
_atom_type_scat_source
C C 0.0181 0.0091 'International Tables Vol C Tables 4.2.6.8 and 6.1.1.4'
H H 0.0000 0.0000 'International Tables Vol C Tables 4.2.6.8 and 6.1.1.4'
N N 0.0311 0.0180 'International Tables Vol C Tables 4.2.6.8 and 6.1.1.4'
O O 0.0492 0.0322 'International Tables Vol C Tables 4.2.6.8 and 6.1.1.4'

loop_
_geom_angle_atom_site_label_1
_geom_angle_atom_site_label_2
_geom_angle_atom_site_label_3
_geom_angle
_geom_angle_site_symmetry_1
_geom_angle_site_symmetry_3
C2A C1 H1 117.8(18) . .
C3 C1 C2A 121.1(2) . .
C3 C1 H1 121.1(18) . .
C1 C2A C4 119.2(2) . .
N1A C2A C1 118.7(2) . .
N1A C2A C4 122.1(2) . .
C2A N1A H1AA 122(2) . .
C2A N1A H1AB 110(2) . .
H1AA N1A H1AB 105(3) . .
C1 C3 H3 119.3 . .
C1 C3 C5 121.5(2) . .
C5 C3 H3 119.3 . .
C2A C4 C6 122.1(2) . .
C2A C4 C7 119.5(2) . .
C7 C4 C6 118.4(2) . .
C3 C5 C7 118.6(2) . .
C3 C5 C8 122.7(2) . .
C7 C5 C8 118.7(2) . .
C4 C6 H6 119.1 . .
C9 C6 C4 121.8(2) . .
C9 C6 H6 119.1 . .
C4 C7 C5 120.2(2) . .
C4 C7 C10 120.3(2) . .
C5 C7 C10 119.6(2) . .
C5 C8 H8 119.2 . .
C11 C8 C5 121.5(2) . .
C11 C8 H8 119.2 . .
C6 C9 H9 119.4 . .
C6 C9 C12 121.2(2) . .
C12 C9 H9 119.4 . .
C12 C10 C7 120.0(2) . .
C13 C10 C7 120.1(2) . .
C13 C10 C12 119.9(2) . .
C8 C11 H11 119.3 . .
C8 C11 C13 121.4(2) . .
C13 C11 H11 119.3 . .
C10 C12 C9 118.4(2) . .
C14A C12 C9 122.6(2) . .
C14A C12 C10 119.0(2) . .
C10 C13 C11 118.6(2) . .
C15 C13 C10 118.5(2) . .
C15 C13 C11 122.8(2) . .
N1B C14A C12 120.1(7) . .
N1B C14A C16 118.9(7) . .
C16 C14A C12 120.8(2) . .
C14A N1B H1BA 120.0 . .
C14A N1B H1BB 120.0 . .
H1BA N1B H1BB 120.0 . .
C13 C15 H15 119.3 . .
C16 C15 C13 121.4(2) . .
C16 C15 H15 119.3 . .
C14A C16 C15 120.3(3) . .
C14A C16 H16 119.0(18) . .
C15 C16 H16 120.7(18) . .
H17A C17 H17B 107.6 . .
C18 C17 H17A 108.6 . .
C18 C17 H17B 108.6 . .
O1 C17 H17A 108.6 . .
O1 C17 H17B 108.6 . .
O1 C17 C18 114.5(3) . .
C17 C18 H18A 109.7 . .
C17 C18 H18B 109.7 . .
H18A C18 H18B 108.2 . .
O2 C18 C17 109.8(2) . .
O2 C18 H18A 109.7 . .
O2 C18 H18B 109.7 . .
H19A C19 H19B 108.1 . .
C20 C19 H19A 109.6 . .
C20 C19 H19B 109.6 . .
O2 C19 H19A 109.6 . .
O2 C19 H19B 109.6 . .
O2 C19 C20 110.1(2) . .
C19 C20 H20A 108.6 . .
C19 C20 H20B 108.6 . .
H20A C20 H20B 107.6 . .
N2 C20 C19 114.5(2) . .
N2 C20 H20A 108.6 . .
N2 C20 H20B 108.6 . .
N2 C21 C24 116.4(2) . .
O3 C21 C24 122.8(2) . .
O3 C21 N2 120.8(2) . .
N2 C22 C26 117.2(2) . .
O4 C22 C26 122.9(2) . .
O4 C22 N2 119.9(2) . .
C24 C23 H23 119.9 . .
C24 C23 C27 120.3(2) . 2_655
C27 C23 H23 119.9 2_655 .
C23 C24 C21 119.8(2) . .
C23 C24 C25 120.1(2) . .
C25 C24 C21 120.1(2) . .
C24 C25 C25 120.2(3) . 2_655
C24 C25 C26 121.3(2) . .
C25 C25 C26 118.5(3) 2_655 .
C25 C26 C22 119.3(2) . .
C27 C26 C22 120.3(2) . .
C27 C26 C25 120.4(2) . .
C23 C27 H27 119.7 2_655 .
C26 C27 C23 120.6(2) . 2_655
C26 C27 H27 119.7 . .
C21 N2 C20 117.6(2) . .
C22 N2 C20 116.9(2) . .
C22 N2 C21 125.5(2) . .
C17 O1 H1A 109.5 . .
C18 O2 C19 110.9(2) . .
H28A C28 H28B 107.9 . .
C29 C28 H28A 109.2 . .
C29 C28 H28B 109.2 . .
O5 C28 H28A 109.2 . .
O5 C28 H28B 109.2 . .
O5 C28 C29 112.2(2) . .
C28 C29 H29A 109.8 . .
C28 C29 H29B 109.8 . .
H29A C29 H29B 108.3 . .
O6 C29 C28 109.3(2) . .
O6 C29 H29A 109.8 . .
O6 C29 H29B 109.8 . .
H30A C30 H30B 107.5 . .
C31 C30 H30A 108.6 . .
C31 C30 H30B 108.6 . .
O6 C30 H30A 108.6 . .
O6 C30 H30B 108.6 . .
O6 C30 C31 114.8(2) . .
C30 C31 H31A 108.7 . .
C30 C31 H31B 108.7 . .
H31A C31 H31B 107.6 . .
N3 C31 C30 114.1(2) . .
N3 C31 H31A 108.7 . .
N3 C31 H31B 108.7 . .
N3 C32 C34 117.6(2) . .
O8 C32 C34 122.8(2) . .
O8 C32 N3 119.6(2) . .
N3 C33 C35 116.3(2) . .
O7 C33 C35 122.9(2) . .
O7 C33 N3 120.7(2) . .
C37 C34 C32 119.4(2) . .
C38 C34 C32 120.1(2) . .
C38 C34 C37 120.5(2) . .
C36 C35 C33 119.6(2) . .
C36 C35 C37 120.5(2) . .
C37 C35 C33 119.8(2) . .
C35 C36 H36 119.8 . .
C35 C36 C38 120.4(2) . 2_576
C38 C36 H36 119.8 2_576 .
C35 C37 C34 121.5(2) . .
C37 C37 C34 119.1(3) 2_576 .
C37 C37 C35 119.4(3) 2_576 .
C34 C38 C36 120.1(2) . 2_576
C34 C38 H38 120.0 . .
C36 C38 H38 120.0 2_576 .
C32 N3 C31 116.9(2) . .
C32 N3 C33 125.3(2) . .
C33 N3 C31 117.8(2) . .
C28 O5 H5 109.5 . .
C30 O6 C29 113.3(2) . .

loop_
_geom_bond_atom_site_label_1
_geom_bond_atom_site_label_2
_geom_bond_distance
_geom_bond_site_symmetry_2
C1 C2A 1.408(4) .
C1 C3 1.373(4) .
C1 H1 0.93(3) .
C2A N1A 1.386(4) .
C2A C4 1.410(4) .
N1A H1AA 0.91(4) .
N1A H1AB 0.89(4) .
C3 H3 0.9500 .
C3 C5 1.392(4) .
C4 C6 1.437(3) .
C4 C7 1.416(3) .
C5 C7 1.428(4) .
C5 C8 1.433(4) .
C6 H6 0.9500 .
C6 C9 1.351(4) .
C7 C10 1.428(4) .
C8 H8 0.9500 .
C8 C11 1.350(4) .
C9 H9 0.9500 .
C9 C12 1.441(4) .
C10 C12 1.425(4) .
C10 C13 1.425(4) .
C11 H11 0.9500 .
C11 C13 1.432(4) .
C12 C14A 1.396(4) .
C13 C15 1.395(4) .
C14A N1B 1.378(13) .
C14A C16 1.386(4) .
N1B H1BA 0.8800 .
N1B H1BB 0.8800 .
C15 H15 0.9500 .
C15 C16 1.388(4) .
C16 H16 0.95(3) .
C17 H17A 0.9900 .
C17 H17B 0.9900 .
C17 C18 1.485(4) .
C17 O1 1.395(3) .
C18 H18A 0.9900 .
C18 H18B 0.9900 .
C18 O2 1.427(4) .
C19 H19A 0.9900 .
C19 H19B 0.9900 .
C19 C20 1.514(4) .
C19 O2 1.435(3) .
C20 H20A 0.9900 .
C20 H20B 0.9900 .
C20 N2 1.479(3) .
C21 C24 1.482(3) .
C21 N2 1.404(3) .
C21 O3 1.215(3) .
C22 C26 1.476(3) .
C22 N2 1.397(3) .
C22 O4 1.215(3) .
C23 H23 0.9500 .
C23 C24 1.381(4) .
C23 C27 1.399(4) 2_655
C24 C25 1.406(4) .
C25 C25 1.409(5) 2_655
C25 C26 1.424(3) .
C26 C27 1.376(4) .
C27 C23 1.399(4) 2_655
C27 H27 0.9500 .
O1 H1A 0.8400 .
C28 H28A 0.9900 .
C28 H28B 0.9900 .
C28 C29 1.488(4) .
C28 O5 1.425(3) .
C29 H29A 0.9900 .
C29 H29B 0.9900 .
C29 O6 1.436(3) .
C30 H30A 0.9900 .
C30 H30B 0.9900 .
C30 C31 1.511(4) .
C30 O6 1.427(3) .
C31 H31A 0.9900 .
C31 H31B 0.9900 .
C31 N3 1.474(3) .
C32 C34 1.476(3) .
C32 N3 1.387(3) .
C32 O8 1.226(3) .
C33 C35 1.485(3) .
C33 N3 1.409(3) .
C33 O7 1.211(3) .
C34 C37 1.413(4) .
C34 C38 1.383(4) .
C35 C36 1.375(4) .
C35 C37 1.412(4) .
C36 H36 0.9500 .
C36 C38 1.402(3) 2_576
C37 C37 1.411(5) 2_576
C38 C36 1.402(3) 2_576
C38 H38 0.9500 .
O5 H5 0.8400 .

loop_
_geom_torsion_atom_site_label_1
_geom_torsion_atom_site_label_2
_geom_torsion_atom_site_label_3
_geom_torsion_atom_site_label_4
_geom_torsion
_geom_torsion_site_symmetry_1
_geom_torsion_site_symmetry_4
C1 C2A C4 C6 -177.6(2) . .
C1 C2A C4 C7 2.7(4) . .
C1 C3 C5 C7 2.5(4) . .
C1 C3 C5 C8 -178.1(2) . .
C2A C1 C3 C5 -1.0(4) . .
C2A C4 C6 C9 -179.8(2) . .
C2A C4 C7 C5 -1.2(4) . .
C2A C4 C7 C10 178.8(2) . .
N1A C2A C4 C6 -0.4(4) . .
N1A C2A C4 C7 179.9(2) . .
C3 C1 C2A N1A -178.9(2) . .
C3 C1 C2A C4 -1.7(4) . .
C3 C5 C7 C4 -1.4(4) . .
C3 C5 C7 C10 178.6(2) . .
C3 C5 C8 C11 -178.8(2) . .
C4 C6 C9 C12 0.8(4) . .
C4 C7 C10 C12 1.2(4) . .
C4 C7 C10 C13 -179.6(2) . .
C5 C7 C10 C12 -178.8(2) . .
C5 C7 C10 C13 0.4(4) . .
C5 C8 C11 C13 0.1(4) . .
C6 C4 C7 C5 179.1(2) . .
C6 C4 C7 C10 -0.9(4) . .
C6 C9 C12 C10 -0.4(4) . .
C6 C9 C12 C14A 179.4(2) . .
C7 C4 C6 C9 -0.1(4) . .
C7 C5 C8 C11 0.6(4) . .
C7 C10 C12 C9 -0.6(4) . .
C7 C10 C12 C14A 179.6(2) . .
C7 C10 C13 C11 0.2(4) . .
C7 C10 C13 C15 -179.2(2) . .
C8 C5 C7 C4 179.2(2) . .
C8 C5 C7 C10 -0.9(4) . .
C8 C11 C13 C10 -0.5(4) . .
C8 C11 C13 C15 178.9(3) . .
C9 C12 C14A N1B 3.9(8) . .
C9 C12 C14A C16 179.3(2) . .
C10 C12 C14A N1B -176.3(7) . .
C10 C12 C14A C16 -0.9(4) . .
C10 C13 C15 C16 0.1(4) . .
C11 C13 C15 C16 -179.3(2) . .
C12 C10 C13 C11 179.5(2) . .
C12 C10 C13 C15 0.0(4) . .
C12 C14A C16 C15 1.0(4) . .
C13 C10 C12 C9 -179.8(2) . .
C13 C10 C12 C14A 0.4(4) . .
C13 C15 C16 C14A -0.6(4) . .
N1B C14A C16 C15 176.5(7) . .
C17 C18 O2 C19 -176.6(2) . .
C19 C20 N2 C21 -103.8(3) . .
C19 C20 N2 C22 79.1(3) . .
C20 C19 O2 C18 175.9(2) . .
C21 C24 C25 C25 178.4(3) . 2_655
C21 C24 C25 C26 -1.1(4) . .
C22 C26 C27 C23 -178.9(2) . 2_655
C23 C24 C25 C25 -0.3(4) . 2_655
C23 C24 C25 C26 -179.8(2) . .
C24 C21 N2 C20 -176.1(2) . .
C24 C21 N2 C22 0.7(4) . .
C24 C25 C26 C22 -1.0(4) . .
C24 C25 C26 C27 179.5(2) . .
C25 C25 C26 C22 179.5(3) 2_655 .
C25 C25 C26 C27 0.0(4) 2_655 .
C25 C26 C27 C23 0.6(4) . 2_655
C26 C22 N2 C20 174.0(2) . .
C26 C22 N2 C21 -2.8(4) . .
C27 C23 C24 C21 -179.0(2) 2_655 .
C27 C23 C24 C25 -0.3(4) 2_655 .
N2 C21 C24 C23 180.0(2) . .
N2 C21 C24 C25 1.3(4) . .
N2 C22 C26 C25 2.8(4) . .
N2 C22 C26 C27 -177.7(2) . .
O1 C17 C18 O2 68.7(3) . .
O2 C19 C20 N2 70.5(3) . .
O3 C21 C24 C23 0.7(4) . .
O3 C21 C24 C25 -178.0(2) . .
O3 C21 N2 C20 3.2(4) . .
O3 C21 N2 C22 -180.0(2) . .
O4 C22 C26 C25 -177.6(2) . .
O4 C22 C26 C27 1.9(4) . .
O4 C22 N2 C20 -5.6(4) . .
O4 C22 N2 C21 177.6(2) . .
C28 C29 O6 C30 -146.4(2) . .
C30 C31 N3 C32 -75.3(3) . .
C30 C31 N3 C33 106.7(3) . .
C31 C30 O6 C29 -67.4(3) . .
C32 C34 C37 C35 0.2(4) . .
C32 C34 C37 C37 -180.0(3) . 2_576
C32 C34 C38 C36 179.2(2) . 2_576
C33 C35 C36 C38 -178.7(2) . 2_576
C33 C35 C37 C34 -0.6(4) . .
C33 C35 C37 C37 179.6(3) . 2_576
C34 C32 N3 C31 -177.4(2) . .
C34 C32 N3 C33 0.4(4) . .
C35 C33 N3 C31 177.0(2) . .
C35 C33 N3 C32 -0.8(4) . .
C36 C35 C37 C34 179.2(2) . .
C36 C35 C37 C37 -0.7(4) . 2_576
C37 C34 C38 C36 -0.6(4) . 2_576
C37 C35 C36 C38 1.5(4) . 2_576
C38 C34 C37 C35 180.0(2) . .
C38 C34 C37 C37 -0.2(4) . 2_576
N3 C32 C34 C37 -0.1(4) . .
N3 C32 C34 C38 -179.9(2) . .
N3 C33 C35 C36 -178.9(2) . .
N3 C33 C35 C37 0.8(3) . .
O5 C28 C29 O6 69.4(3) . .
O6 C30 C31 N3 -68.8(3) . .
O7 C33 C35 C36 0.7(4) . .
O7 C33 C35 C37 -179.6(2) . .
O7 C33 N3 C31 -2.6(4) . .
O7 C33 N3 C32 179.7(2) . .
O8 C32 C34 C37 179.1(2) . .
O8 C32 C34 C38 -0.7(4) . .
O8 C32 N3 C31 3.4(3) . .
O8 C32 N3 C33 -178.8(2) . .
